data_7000162
loop_
_publ_author_name
'Brewer, Cynthia'
'Brewer, Greg'
'Butcher, Ray J.'
'Carpenter, Everett E.'
'Cuenca, Luciann'
'Schmiedekamp, Ann M.'
'Viragh, Carol'

_publ_section_title
;
 Synthesis and characterization of seven-coordinate tripodal imidazole
 complexes of iron(II) and manganese(II).
;
_journal_issue 22
_journal_name_full 'Dalton transactions (Cambridge, England : 2003)'
_journal_page_first 3617
_journal_page_last 3619
_journal_paper_doi 10.1039/b511566c
_journal_year 2005
_chemical_formula_sum 'C24 H36 Cl2 Mn N10 O8'
_chemical_formula_weight 718.47
_chemical_name_systematic
;
?
;
_space_group_IT_number 2
_symmetry_cell_setting triclinic
_symmetry_space_group_name_Hall '-P 1'
_symmetry_space_group_name_H-M 'P -1'
_atom_sites_solution_hydrogens geom
_atom_sites_solution_primary direct
_atom_sites_solution_secondary difmap
_audit_creation_method SHELXL-97
_cell_angle_alpha 81.688(3)
_cell_angle_beta 71.360(3)
_cell_angle_gamma 67.784(3)
_cell_formula_units_Z 2
_cell_length_a 11.623(2)
_cell_length_b 12.170(3)
_cell_length_c 12.343(3)
_cell_measurement_reflns_used 6953
_cell_measurement_temperature 93(2)
_cell_measurement_theta_max 28.25
_cell_measurement_theta_min 2.35
_cell_volume 1531.0(6)
_computing_cell_refinement 'Bruker SMART'
_computing_data_collection 'Bruker SMART'
_computing_data_reduction 'Bruker SAINT'
_computing_molecular_graphics 'Bruker SHELXTL'
_computing_publication_material 'Bruker SHELXTL'
_computing_structure_refinement 'SHELXL-97 (Sheldrick, 1997)'
_computing_structure_solution 'SHELXS-97 (Sheldrick, 1990)'
_diffrn_ambient_temperature 93(2)
_diffrn_measured_fraction_theta_full 0.941
_diffrn_measured_fraction_theta_max 0.941
_diffrn_measurement_device_type 'CCD area detector'
_diffrn_measurement_method 'phi and omega scans'
_diffrn_radiation_monochromator graphite
_diffrn_radiation_source 'fine-focus sealed tube'
_diffrn_radiation_type MoK\a
_diffrn_radiation_wavelength 0.71073
_diffrn_reflns_av_R_equivalents 0.0229
_diffrn_reflns_av_sigmaI/netI 0.0425
_diffrn_reflns_limit_h_max 15
_diffrn_reflns_limit_h_min -12
_diffrn_reflns_limit_k_max 14
_diffrn_reflns_limit_k_min -15
_diffrn_reflns_limit_l_max 15
_diffrn_reflns_limit_l_min -16
_diffrn_reflns_number 11580
_diffrn_reflns_theta_full 28.29
_diffrn_reflns_theta_max 28.29
_diffrn_reflns_theta_min 1.74
_exptl_absorpt_coefficient_mu 0.670
_exptl_absorpt_correction_T_max 1.0000
_exptl_absorpt_correction_T_min 0.7199
_exptl_absorpt_correction_type multi-scan
_exptl_crystal_colour pale
_exptl_crystal_density_diffrn 1.559
_exptl_crystal_density_meas 0
_exptl_crystal_density_method 'not measured'
_exptl_crystal_description plate
_exptl_crystal_F_000 746
_exptl_crystal_size_max 0.55
_exptl_crystal_size_mid 0.40
_exptl_crystal_size_min 0.10
_refine_diff_density_max 0.770
_refine_diff_density_min -0.703
_refine_diff_density_rms 0.069
_refine_ls_extinction_method none
_refine_ls_goodness_of_fit_ref 1.026
_refine_ls_hydrogen_treatment mixed
_refine_ls_matrix_type full
_refine_ls_number_parameters 410
_refine_ls_number_reflns 7170
_refine_ls_number_restraints 0
_refine_ls_restrained_S_all 1.026
_refine_ls_R_factor_all 0.0520
_refine_ls_R_factor_gt 0.0386
_refine_ls_shift/su_max 0.012
_refine_ls_shift/su_mean 0.000
_refine_ls_structure_factor_coef Fsqd
_refine_ls_weighting_details 'calc w=1/[\s^2^(Fo^2^)+(0.0406P)^2^+1.3190P] where P=(Fo^2^+2Fc^2^)/3'
_refine_ls_weighting_scheme calc
_refine_ls_wR_factor_gt 0.0908
_refine_ls_wR_factor_ref 0.0972
_reflns_number_gt 5882
_reflns_number_total 7170
_reflns_threshold_expression >2sigma(I)
_cod_data_source_file b511566c.txt
_cod_data_source_block llc26m
_cod_depositor_comments
;
The following automatic conversions were performed:
'_symmetry_cell_setting' value 'Triclinic' changed to 'triclinic'
according to '/home/saulius/struct/CIF-dictionaries/cif_core.dic'
dictionary named 'cif_core.dic' version 2.4.1 from 2010-06-29.

Automatic conversion script
Id: cif_fix_enum 1527 2010-12-29 10:47:43Z saulius 
;
_cod_original_cell_volume 1531.0(5)
_cod_original_sg_symbol_H-M P-1
_cod_database_code 7000162

loop_
_symmetry_equiv_pos_as_xyz
'x, y, z'
'-x, -y, -z'

loop_
_atom_site_label
_atom_site_type_symbol
_atom_site_fract_x
_atom_site_fract_y
_atom_site_fract_z
_atom_site_U_iso_or_equiv
_atom_site_adp_type
_atom_site_occupancy
_atom_site_symmetry_multiplicity
_atom_site_calc_flag
_atom_site_refinement_flags
_atom_site_disorder_assembly
_atom_site_disorder_group
Mn Mn 0.34022(3) 0.70350(3) 0.19990(2) 0.01143(8) Uani 1 1 d . . .
Cl1 Cl -0.07894(5) 0.40052(5) 0.32115(4) 0.01831(11) Uani 1 1 d . . .
Cl2 Cl 0.34230(5) 1.05283(5) -0.29081(5) 0.02458(13) Uani 1 1 d . . .
O11 O 0.00615(17) 0.27894(16) 0.30851(18) 0.0393(5) Uani 1 1 d . . .
O12 O -0.0320(2) 0.4685(2) 0.22332(15) 0.0433(5) Uani 1 1 d . . .
O13 O -0.07918(17) 0.44431(17) 0.42334(14) 0.0324(4) Uani 1 1 d . . .
O14 O -0.20744(15) 0.40796(16) 0.32845(15) 0.0290(4) Uani 1 1 d . . .
O21 O 0.44212(19) 0.9857(2) -0.23688(19) 0.0495(6) Uani 1 1 d . . .
O22 O 0.3711(2) 1.15089(18) -0.35666(18) 0.0482(5) Uani 1 1 d . . .
O23 O 0.21929(18) 1.09397(16) -0.20399(16) 0.0375(4) Uani 1 1 d . . .
O24 O 0.33456(19) 0.97593(17) -0.36360(18) 0.0399(5) Uani 1 1 d . . .
N N 0.22506(16) 0.85655(15) 0.34285(14) 0.0138(3) Uani 1 1 d . . .
N1A N 0.29861(16) 0.88339(14) 0.08974(14) 0.0143(3) Uani 1 1 d . . .
N2A N 0.26670(16) 0.68418(15) 0.05321(14) 0.0146(3) Uani 1 1 d . . .
N3A N 0.17504(16) 0.76791(16) -0.08428(15) 0.0167(3) Uani 1 1 d . . .
N1B N 0.15409(16) 0.65993(15) 0.29505(14) 0.0148(3) Uani 1 1 d . . .
N2B N 0.40024(16) 0.50008(15) 0.24749(14) 0.0148(3) Uani 1 1 d . . .
N3B N 0.33761(17) 0.35443(15) 0.34600(15) 0.0161(3) Uani 1 1 d . . .
N1C N 0.49131(16) 0.67274(14) 0.29655(14) 0.0147(3) Uani 1 1 d . . .
N2C N 0.53814(16) 0.68769(15) 0.06659(15) 0.0151(3) Uani 1 1 d . . .
N3C N 0.73814(16) 0.68304(15) 0.03421(15) 0.0173(4) Uani 1 1 d . . .
C1A C 0.2861(2) 0.94914(18) 0.32171(17) 0.0166(4) Uani 1 1 d . . .
H1AA H 0.3802 0.9081 0.3122 0.020 Uiso 1 1 calc R . .
H1AB H 0.2497 0.9970 0.3912 0.020 Uiso 1 1 calc R . .
C2A C 0.2706(2) 1.03397(17) 0.21964(18) 0.0177(4) Uani 1 1 d . . .
H2AA H 0.3023 1.0977 0.2238 0.021 Uiso 1 1 calc R . .
H2AB H 0.1769 1.0717 0.2261 0.021 Uiso 1 1 calc R . .
C3A C 0.3408(2) 0.97842(18) 0.10273(17) 0.0170(4) Uani 1 1 d . . .
H3AA H 0.3239 1.0404 0.0425 0.020 Uiso 1 1 calc R . .
H3AB H 0.4355 0.9460 0.0925 0.020 Uiso 1 1 calc R . .
C4A C 0.25942(19) 0.88629(18) 0.00366(17) 0.0157(4) Uani 1 1 d . . .
H4AA H 0.2482 0.9524 -0.0484 0.019 Uiso 1 1 calc R . .
C5A C 0.23292(18) 0.78208(18) -0.00999(17) 0.0149(4) Uani 1 1 d . . .
C6A C 0.22771(19) 0.60506(19) 0.01918(18) 0.0175(4) Uani 1 1 d . . .
H6AA H 0.2382 0.5270 0.0503 0.021 Uiso 1 1 calc R . .
C7A C 0.17141(19) 0.65548(19) -0.06619(18) 0.0182(4) Uani 1 1 d . . .
H7AA H 0.1367 0.6197 -0.1052 0.022 Uiso 1 1 calc R . .
C8A C 0.1212(2) 0.8566(2) -0.1661(2) 0.0282(5) Uani 1 1 d . . .
H8A1 H 0.0909 0.9363 -0.1364 0.042 Uiso 0.43(4) 1 calc PR A 1
H8A2 H 0.0481 0.8423 -0.1770 0.042 Uiso 0.43(4) 1 calc PR A 1
H8A3 H 0.1884 0.8505 -0.2395 0.042 Uiso 0.43(4) 1 calc PR A 1
H8A4 H 0.1130 0.8165 -0.2251 0.042 Uiso 0.57(4) 1 d PR A 2
H8A5 H 0.1791 0.9012 -0.2019 0.042 Uiso 0.57(4) 1 d PR A 2
H8A6 H 0.0354 0.9113 -0.1259 0.042 Uiso 0.57(4) 1 d PR A 2
C1B C 0.08651(19) 0.91714(18) 0.34457(18) 0.0177(4) Uani 1 1 d . . .
H1BA H 0.0845 0.9462 0.2658 0.021 Uiso 1 1 calc R . .
H1BB H 0.0495 0.9877 0.3927 0.021 Uiso 1 1 calc R . .
C2B C -0.00303(19) 0.84525(18) 0.38756(18) 0.0173(4) Uani 1 1 d . . .
H2BA H 0.0050 0.8090 0.4632 0.021 Uiso 1 1 calc R . .
H2BB H -0.0938 0.9002 0.3986 0.021 Uiso 1 1 calc R . .
C3B C 0.02383(18) 0.74718(19) 0.30870(19) 0.0180(4) Uani 1 1 d . . .
H3BA H -0.0407 0.7076 0.3412 0.022 Uiso 1 1 calc R . .
H3BB H 0.0149 0.7823 0.2330 0.022 Uiso 1 1 calc R . .
C4B C 0.16729(19) 0.55248(18) 0.32564(17) 0.0146(4) Uani 1 1 d . . .
H4BA H 0.0945 0.5284 0.3593 0.018 Uiso 1 1 calc R . .
C5B C 0.29943(19) 0.46861(17) 0.30649(17) 0.0141(4) Uani 1 1 d . . .
C6B C 0.5073(2) 0.40245(18) 0.25113(18) 0.0179(4) Uani 1 1 d . . .
H6BA H 0.5945 0.3983 0.2170 0.022 Uiso 1 1 calc R . .
C7B C 0.4707(2) 0.31148(19) 0.31102(18) 0.0184(4) Uani 1 1 d . . .
H7BA H 0.5263 0.2340 0.3255 0.022 Uiso 1 1 calc R . .
C8B C 0.2554(2) 0.2894(2) 0.4181(2) 0.0237(5) Uani 1 1 d . . .
H8BA H 0.2003 0.2813 0.3763 0.036 Uiso 1 1 calc R . .
H8BB H 0.2006 0.3330 0.4882 0.036 Uiso 1 1 calc R . .
H8BC H 0.3104 0.2104 0.4380 0.036 Uiso 1 1 calc R . .
C1C C 0.22837(19) 0.80172(18) 0.45867(17) 0.0159(4) Uani 1 1 d . . .
H1CA H 0.1995 0.7331 0.4687 0.019 Uiso 1 1 calc R . .
H1CB H 0.1639 0.8604 0.5163 0.019 Uiso 1 1 calc R . .
C2C C 0.35815(19) 0.75898(18) 0.48546(17) 0.0162(4) Uani 1 1 d . . .
H2CA H 0.3917 0.8251 0.4685 0.019 Uiso 1 1 calc R . .
H2CB H 0.3427 0.7399 0.5684 0.019 Uiso 1 1 calc R . .
C3C C 0.4623(2) 0.65121(18) 0.42067(17) 0.0173(4) Uani 1 1 d . . .
H3CA H 0.5424 0.6310 0.4434 0.021 Uiso 1 1 calc R . .
H3CB H 0.4327 0.5826 0.4416 0.021 Uiso 1 1 calc R . .
C4C C 0.60714(19) 0.65987(17) 0.23763(17) 0.0153(4) Uani 1 1 d . . .
H4CA H 0.6750 0.6407 0.2720 0.018 Uiso 1 1 calc R . .
C5C C 0.62976(18) 0.67627(17) 0.11452(18) 0.0145(4) Uani 1 1 d . . .
C6C C 0.5898(2) 0.70400(18) -0.04825(18) 0.0182(4) Uani 1 1 d . . .
H6CA H 0.5462 0.7156 -0.1046 0.022 Uiso 1 1 calc R . .
C7C C 0.7136(2) 0.70103(18) -0.06941(18) 0.0191(4) Uani 1 1 d . . .
H7CA H 0.7712 0.7097 -0.1418 0.023 Uiso 1 1 calc R . .
C8C C 0.8593(2) 0.6767(2) 0.0514(2) 0.0261(5) Uani 1 1 d . . .
H8CA H 0.8466 0.6824 0.1331 0.039 Uiso 1 1 calc R . .
H8CB H 0.8849 0.7424 0.0090 0.039 Uiso 1 1 calc R . .
H8CC H 0.9276 0.6010 0.0237 0.039 Uiso 1 1 calc R . .

loop_
_atom_site_aniso_label
_atom_site_aniso_U_11
_atom_site_aniso_U_22
_atom_site_aniso_U_33
_atom_site_aniso_U_23
_atom_site_aniso_U_13
_atom_site_aniso_U_12
Mn 0.01181(14) 0.01174(14) 0.01135(15) -0.00036(11) -0.00440(11) -0.00393(11)
Cl1 0.0210(2) 0.0217(2) 0.0139(2) -0.00180(19) -0.00479(19) -0.0090(2)
Cl2 0.0322(3) 0.0198(3) 0.0302(3) 0.0049(2) -0.0185(2) -0.0124(2)
O11 0.0314(10) 0.0275(10) 0.0549(13) -0.0131(9) -0.0143(9) -0.0002(8)
O12 0.0556(12) 0.0603(14) 0.0211(9) 0.0115(9) -0.0065(9) -0.0366(11)
O13 0.0407(10) 0.0479(11) 0.0174(8) -0.0099(8) -0.0030(7) -0.0265(9)
O14 0.0216(8) 0.0367(10) 0.0312(9) 0.0008(8) -0.0123(7) -0.0097(7)
O21 0.0373(11) 0.0644(14) 0.0567(14) 0.0235(11) -0.0325(10) -0.0223(10)
O22 0.0865(16) 0.0350(11) 0.0435(12) 0.0162(9) -0.0305(12) -0.0401(11)
O23 0.0436(11) 0.0267(9) 0.0328(10) -0.0027(8) -0.0151(9) 0.0018(8)
O24 0.0439(11) 0.0316(10) 0.0493(12) -0.0163(9) -0.0112(9) -0.0152(9)
N 0.0138(8) 0.0143(8) 0.0129(8) -0.0011(6) -0.0048(6) -0.0033(6)
N1A 0.0156(8) 0.0127(8) 0.0140(8) -0.0013(6) -0.0040(7) -0.0043(6)
N2A 0.0155(8) 0.0142(8) 0.0147(8) -0.0017(6) -0.0051(7) -0.0050(6)
N3A 0.0163(8) 0.0211(9) 0.0148(8) -0.0008(7) -0.0078(7) -0.0063(7)
N1B 0.0145(8) 0.0161(8) 0.0131(8) -0.0019(6) -0.0048(7) -0.0037(7)
N2B 0.0156(8) 0.0153(8) 0.0141(8) -0.0009(6) -0.0045(7) -0.0055(7)
N3B 0.0211(9) 0.0150(8) 0.0149(8) 0.0003(7) -0.0077(7) -0.0073(7)
N1C 0.0166(8) 0.0121(8) 0.0150(8) -0.0016(6) -0.0068(7) -0.0024(6)
N2C 0.0151(8) 0.0151(8) 0.0153(8) -0.0007(7) -0.0055(7) -0.0046(7)
N3C 0.0139(8) 0.0143(8) 0.0218(9) -0.0019(7) -0.0027(7) -0.0044(7)
C1A 0.0229(10) 0.0141(9) 0.0154(10) -0.0024(8) -0.0080(8) -0.0065(8)
C2A 0.0237(10) 0.0101(9) 0.0202(10) -0.0013(8) -0.0092(9) -0.0044(8)
C3A 0.0229(10) 0.0148(10) 0.0169(10) 0.0022(8) -0.0089(8) -0.0089(8)
C4A 0.0182(9) 0.0144(9) 0.0139(9) -0.0002(7) -0.0064(8) -0.0038(8)
C5A 0.0136(9) 0.0181(10) 0.0133(9) -0.0016(8) -0.0052(7) -0.0045(8)
C6A 0.0180(10) 0.0181(10) 0.0179(10) -0.0022(8) -0.0041(8) -0.0081(8)
C7A 0.0157(9) 0.0238(11) 0.0181(10) -0.0055(8) -0.0037(8) -0.0094(8)
C8A 0.0385(13) 0.0286(12) 0.0274(12) 0.0066(10) -0.0253(11) -0.0123(10)
C1B 0.0148(9) 0.0152(9) 0.0186(10) -0.0027(8) -0.0051(8) 0.0007(8)
C2B 0.0122(9) 0.0191(10) 0.0166(10) -0.0042(8) -0.0032(8) -0.0007(8)
C3B 0.0112(9) 0.0196(10) 0.0219(11) -0.0018(8) -0.0050(8) -0.0034(8)
C4B 0.0155(9) 0.0191(10) 0.0114(9) -0.0010(8) -0.0040(7) -0.0081(8)
C5B 0.0182(9) 0.0140(9) 0.0122(9) 0.0001(7) -0.0058(8) -0.0071(8)
C6B 0.0148(9) 0.0170(10) 0.0205(10) -0.0043(8) -0.0049(8) -0.0028(8)
C7B 0.0215(10) 0.0162(10) 0.0190(10) -0.0011(8) -0.0110(9) -0.0039(8)
C8B 0.0308(12) 0.0212(11) 0.0230(11) 0.0053(9) -0.0087(10) -0.0146(10)
C1C 0.0169(9) 0.0177(10) 0.0109(9) -0.0009(8) -0.0038(8) -0.0038(8)
C2C 0.0197(10) 0.0182(10) 0.0116(9) -0.0009(8) -0.0064(8) -0.0061(8)
C3C 0.0195(10) 0.0191(10) 0.0130(10) 0.0019(8) -0.0081(8) -0.0046(8)
C4C 0.0157(9) 0.0126(9) 0.0188(10) -0.0026(8) -0.0084(8) -0.0027(7)
C5C 0.0127(9) 0.0113(9) 0.0190(10) -0.0034(8) -0.0038(8) -0.0034(7)
C6C 0.0201(10) 0.0174(10) 0.0148(10) 0.0008(8) -0.0048(8) -0.0048(8)
C7C 0.0224(10) 0.0140(10) 0.0169(10) 0.0004(8) -0.0011(8) -0.0063(8)
C8C 0.0142(10) 0.0297(12) 0.0351(13) -0.0064(10) -0.0033(9) -0.0097(9)

loop_
_atom_type_symbol
_atom_type_description
_atom_type_scat_dispersion_real
_atom_type_scat_dispersion_imag
_atom_type_scat_source
C C 0.0033 0.0016 'International Tables Vol C Tables 4.2.6.8 and 6.1.1.4'
H H 0.0000 0.0000 'International Tables Vol C Tables 4.2.6.8 and 6.1.1.4'
N N 0.0061 0.0033 'International Tables Vol C Tables 4.2.6.8 and 6.1.1.4'
O O 0.0106 0.0060 'International Tables Vol C Tables 4.2.6.8 and 6.1.1.4'
Cl Cl 0.1484 0.1585 'International Tables Vol C Tables 4.2.6.8 and 6.1.1.4'
Mn Mn 0.3368 0.7283 'International Tables Vol C Tables 4.2.6.8 and 6.1.1.4'

loop_
_geom_angle_atom_site_label_1
_geom_angle_atom_site_label_2
_geom_angle_atom_site_label_3
_geom_angle
_geom_angle_site_symmetry_1
_geom_angle_site_symmetry_3
_geom_angle_publ_flag
N2A Mn N1C 156.27(6) . . ?
N2A Mn N2C 88.49(6) . . ?
N1C Mn N2C 71.47(6) . . ?
N2A Mn N1B 76.63(6) . . ?
N1C Mn N1B 118.48(6) . . ?
N2C Mn N1B 158.57(6) . . ?
N2A Mn N2B 92.92(6) . . ?
N1C Mn N2B 76.72(6) . . ?
N2C Mn N2B 94.77(6) . . ?
N1B Mn N2B 71.06(6) . . ?
N2A Mn N1A 70.60(6) . . ?
N1C Mn N1A 114.34(6) . . ?
N2C Mn N1A 75.11(6) . . ?
N1B Mn N1A 113.17(6) . . ?
N2B Mn N1A 160.55(6) . . ?
N2A Mn N 125.03(6) . . ?
N1C Mn N 77.83(6) . . ?
N2C Mn N 123.49(6) . . ?
N1B Mn N 77.93(6) . . ?
N2B Mn N 122.83(6) . . ?
N1A Mn N 76.20(6) . . ?
O11 Cl1 O14 109.13(11) . . ?
O11 Cl1 O13 108.99(12) . . ?
O14 Cl1 O13 110.24(10) . . ?
O11 Cl1 O12 108.70(13) . . ?
O14 Cl1 O12 110.10(11) . . ?
O13 Cl1 O12 109.65(11) . . ?
O22 Cl2 O24 109.81(12) . . ?
O22 Cl2 O21 110.65(13) . . ?
O24 Cl2 O21 108.58(13) . . ?
O22 Cl2 O23 110.49(13) . . ?
O24 Cl2 O23 108.18(12) . . ?
O21 Cl2 O23 109.07(12) . . ?
C1B N C1C 108.11(15) . . ?
C1B N C1A 108.03(15) . . ?
C1C N C1A 107.73(15) . . ?
C1B N Mn 111.59(12) . . ?
C1C N Mn 109.56(12) . . ?
C1A N Mn 111.68(12) . . ?
C4A N1A C3A 119.32(17) . . ?
C4A N1A Mn 117.09(13) . . ?
C3A N1A Mn 122.36(12) . . ?
C5A N2A C6A 106.01(16) . . ?
C5A N2A Mn 114.59(13) . . ?
C6A N2A Mn 138.51(14) . . ?
C5A N3A C7A 107.20(17) . . ?
C5A N3A C8A 127.29(18) . . ?
C7A N3A C8A 125.47(17) . . ?
C4B N1B C3B 118.90(17) . . ?
C4B N1B Mn 118.02(13) . . ?
C3B N1B Mn 122.67(13) . . ?
C5B N2B C6B 105.31(17) . . ?
C5B N2B Mn 112.74(13) . . ?
C6B N2B Mn 140.91(14) . . ?
C5B N3B C7B 106.60(17) . . ?
C5B N3B C8B 127.82(18) . . ?
C7B N3B C8B 125.49(18) . . ?
C4C N1C C3C 119.24(17) . . ?
C4C N1C Mn 117.95(13) . . ?
C3C N1C Mn 122.23(13) . . ?
C5C N2C C6C 105.98(17) . . ?
C5C N2C Mn 112.82(13) . . ?
C6C N2C Mn 140.23(13) . . ?
C5C N3C C7C 107.28(17) . . ?
C5C N3C C8C 127.93(19) . . ?
C7C N3C C8C 124.76(18) . . ?
N C1A C2A 117.42(16) . . ?
N C1A H1AA 107.9 . . ?
C2A C1A H1AA 107.9 . . ?
N C1A H1AB 107.9 . . ?
C2A C1A H1AB 107.9 . . ?
H1AA C1A H1AB 107.2 . . ?
C1A C2A C3A 115.57(17) . . ?
C1A C2A H2AA 108.4 . . ?
C3A C2A H2AA 108.4 . . ?
C1A C2A H2AB 108.4 . . ?
C3A C2A H2AB 108.4 . . ?
H2AA C2A H2AB 107.4 . . ?
N1A C3A C2A 111.70(17) . . ?
N1A C3A H3AA 109.3 . . ?
C2A C3A H3AA 109.3 . . ?
N1A C3A H3AB 109.3 . . ?
C2A C3A H3AB 109.3 . . ?
H3AA C3A H3AB 107.9 . . ?
N1A C4A C5A 115.94(18) . . ?
N1A C4A H4AA 122.0 . . ?
C5A C4A H4AA 122.0 . . ?
N2A C5A N3A 110.82(17) . . ?
N2A C5A C4A 121.11(17) . . ?
N3A C5A C4A 128.07(18) . . ?
C7A C6A N2A 109.72(18) . . ?
C7A C6A H6AA 125.1 . . ?
N2A C6A H6AA 125.1 . . ?
C6A C7A N3A 106.24(17) . . ?
C6A C7A H7AA 126.9 . . ?
N3A C7A H7AA 126.9 . . ?
N3A C8A H8A1 109.5 . . ?
N3A C8A H8A2 109.5 . . ?
N3A C8A H8A3 109.5 . . ?
N3A C8A H8A4 109.5 . . ?
N3A C8A H8A5 109.5 . . ?
H8A4 C8A H8A5 109.5 . . ?
N3A C8A H8A6 109.5 . . ?
H8A4 C8A H8A6 109.5 . . ?
H8A5 C8A H8A6 109.5 . . ?
N C1B C2B 117.71(16) . . ?
N C1B H1BA 107.9 . . ?
C2B C1B H1BA 107.9 . . ?
N C1B H1BB 107.9 . . ?
C2B C1B H1BB 107.9 . . ?
H1BA C1B H1BB 107.2 . . ?
C3B C2B C1B 114.80(17) . . ?
C3B C2B H2BA 108.6 . . ?
C1B C2B H2BA 108.6 . . ?
C3B C2B H2BB 108.6 . . ?
C1B C2B H2BB 108.6 . . ?
H2BA C2B H2BB 107.5 . . ?
N1B C3B C2B 110.71(16) . . ?
N1B C3B H3BA 109.5 . . ?
C2B C3B H3BA 109.5 . . ?
N1B C3B H3BB 109.5 . . ?
C2B C3B H3BB 109.5 . . ?
H3BA C3B H3BB 108.1 . . ?
N1B C4B C5B 116.53(18) . . ?
N1B C4B H4BA 121.7 . . ?
C5B C4B H4BA 121.7 . . ?
N2B C5B N3B 111.69(17) . . ?
N2B C5B C4B 121.22(18) . . ?
N3B C5B C4B 127.06(18) . . ?
N2B C6B C7B 110.14(18) . . ?
N2B C6B H6BA 124.9 . . ?
C7B C6B H6BA 124.9 . . ?
C6B C7B N3B 106.24(18) . . ?
C6B C7B H7BA 126.9 . . ?
N3B C7B H7BA 126.9 . . ?
N3B C8B H8BA 109.5 . . ?
N3B C8B H8BB 109.5 . . ?
H8BA C8B H8BB 109.5 . . ?
N3B C8B H8BC 109.5 . . ?
H8BA C8B H8BC 109.5 . . ?
H8BB C8B H8BC 109.5 . . ?
N C1C C2C 117.24(16) . . ?
N C1C H1CA 108.0 . . ?
C2C C1C H1CA 108.0 . . ?
N C1C H1CB 108.0 . . ?
C2C C1C H1CB 108.0 . . ?
H1CA C1C H1CB 107.2 . . ?
C3C C2C C1C 115.47(17) . . ?
C3C C2C H2CA 108.4 . . ?
C1C C2C H2CA 108.4 . . ?
C3C C2C H2CB 108.4 . . ?
C1C C2C H2CB 108.4 . . ?
H2CA C2C H2CB 107.5 . . ?
N1C C3C C2C 111.69(16) . . ?
N1C C3C H3CA 109.3 . . ?
C2C C3C H3CA 109.3 . . ?
N1C C3C H3CB 109.3 . . ?
C2C C3C H3CB 109.3 . . ?
H3CA C3C H3CB 107.9 . . ?
N1C C4C C5C 116.08(17) . . ?
N1C C4C H4CA 122.0 . . ?
C5C C4C H4CA 122.0 . . ?
N2C C5C N3C 110.76(18) . . ?
N2C C5C C4C 121.13(18) . . ?
N3C C5C C4C 128.12(18) . . ?
C7C C6C N2C 109.55(18) . . ?
C7C C6C H6CA 125.2 . . ?
N2C C6C H6CA 125.2 . . ?
C6C C7C N3C 106.42(18) . . ?
C6C C7C H7CA 126.8 . . ?
N3C C7C H7CA 126.8 . . ?
N3C C8C H8CA 109.5 . . ?
N3C C8C H8CB 109.5 . . ?
H8CA C8C H8CB 109.5 . . ?
N3C C8C H8CC 109.5 . . ?
H8CA C8C H8CC 109.5 . . ?
H8CB C8C H8CC 109.5 . . ?

loop_
_geom_bond_atom_site_label_1
_geom_bond_atom_site_label_2
_geom_bond_distance
_geom_bond_site_symmetry_2
_geom_bond_publ_flag
Mn N2A 2.3080(17) . ?
Mn N1C 2.3153(16) . ?
Mn N2C 2.3181(17) . ?
Mn N1B 2.3247(17) . ?
Mn N2B 2.3444(18) . ?
Mn N1A 2.3736(17) . ?
Mn N 2.4350(17) . ?
Cl1 O11 1.4330(18) . ?
Cl1 O14 1.4356(16) . ?
Cl1 O13 1.4373(16) . ?
Cl1 O12 1.4392(18) . ?
Cl2 O22 1.4298(19) . ?
Cl2 O24 1.4318(18) . ?
Cl2 O21 1.4408(18) . ?
Cl2 O23 1.441(2) . ?
N C1B 1.491(2) . ?
N C1C 1.493(2) . ?
N C1A 1.498(3) . ?
N1A C4A 1.274(3) . ?
N1A C3A 1.462(3) . ?
N2A C5A 1.325(3) . ?
N2A C6A 1.370(3) . ?
N3A C5A 1.361(2) . ?
N3A C7A 1.369(3) . ?
N3A C8A 1.468(3) . ?
N1B C4B 1.272(3) . ?
N1B C3B 1.456(2) . ?
N2B C5B 1.328(3) . ?
N2B C6B 1.365(3) . ?
N3B C5B 1.357(3) . ?
N3B C7B 1.371(3) . ?
N3B C8B 1.469(3) . ?
N1C C4C 1.270(3) . ?
N1C C3C 1.466(3) . ?
N2C C5C 1.331(2) . ?
N2C C6C 1.369(3) . ?
N3C C5C 1.354(3) . ?
N3C C7C 1.368(3) . ?
N3C C8C 1.462(3) . ?
C1A C2A 1.521(3) . ?
C1A H1AA 0.9900 . ?
C1A H1AB 0.9900 . ?
C2A C3A 1.522(3) . ?
C2A H2AA 0.9900 . ?
C2A H2AB 0.9900 . ?
C3A H3AA 0.9900 . ?
C3A H3AB 0.9900 . ?
C4A C5A 1.457(3) . ?
C4A H4AA 0.9500 . ?
C6A C7A 1.366(3) . ?
C6A H6AA 0.9500 . ?
C7A H7AA 0.9500 . ?
C8A H8A1 0.9800 . ?
C8A H8A2 0.9800 . ?
C8A H8A3 0.9800 . ?
C8A H8A4 0.9800 . ?
C8A H8A5 0.9799 . ?
C8A H8A6 0.9800 . ?
C1B C2B 1.527(3) . ?
C1B H1BA 0.9900 . ?
C1B H1BB 0.9900 . ?
C2B C3B 1.526(3) . ?
C2B H2BA 0.9900 . ?
C2B H2BB 0.9900 . ?
C3B H3BA 0.9900 . ?
C3B H3BB 0.9900 . ?
C4B C5B 1.452(3) . ?
C4B H4BA 0.9500 . ?
C6B C7B 1.368(3) . ?
C6B H6BA 0.9500 . ?
C7B H7BA 0.9500 . ?
C8B H8BA 0.9800 . ?
C8B H8BB 0.9800 . ?
C8B H8BC 0.9800 . ?
C1C C2C 1.527(3) . ?
C1C H1CA 0.9900 . ?
C1C H1CB 0.9900 . ?
C2C C3C 1.519(3) . ?
C2C H2CA 0.9900 . ?
C2C H2CB 0.9900 . ?
C3C H3CA 0.9900 . ?
C3C H3CB 0.9900 . ?
C4C C5C 1.454(3) . ?
C4C H4CA 0.9500 . ?
C6C C7C 1.364(3) . ?
C6C H6CA 0.9500 . ?
C7C H7CA 0.9500 . ?
C8C H8CA 0.9800 . ?
C8C H8CB 0.9800 . ?
C8C H8CC 0.9800 . ?

loop_
_geom_hbond_atom_site_label_D
_geom_hbond_atom_site_label_H
_geom_hbond_atom_site_label_A
_geom_hbond_distance_DH
_geom_hbond_distance_HA
_geom_hbond_distance_DA
_geom_hbond_angle_DHA
_geom_hbond_site_symmetry_A
C4B H4BA O13 0.95 2.46 3.403(3) 171.4 .
C4A H4AA O23 0.95 2.41 3.343(3) 169.0 .
C8A H8A5 O23 0.98 2.55 3.410(3) 145.7 .
C7B H7BA O24 0.95 2.53 3.475(3) 177.0 2_665

loop_
_geom_torsion_atom_site_label_1
_geom_torsion_atom_site_label_2
_geom_torsion_atom_site_label_3
_geom_torsion_atom_site_label_4
_geom_torsion
_geom_torsion_site_symmetry_1
_geom_torsion_site_symmetry_2
_geom_torsion_site_symmetry_3
_geom_torsion_site_symmetry_4
_geom_torsion_publ_flag
N2A Mn N C1B 15.17(15) . . . . ?
N1C Mn N C1B -171.83(14) . . . . ?
N2C Mn N C1B 130.34(12) . . . . ?
N1B Mn N C1B -48.81(13) . . . . ?
N2B Mn N C1B -106.60(13) . . . . ?
N1A Mn N C1B 69.02(13) . . . . ?
N2A Mn N C1C 134.86(12) . . . . ?
N1C Mn N C1C -52.14(12) . . . . ?
N2C Mn N C1C -109.97(12) . . . . ?
N1B Mn N C1C 70.88(12) . . . . ?
N2B Mn N C1C 13.09(14) . . . . ?
N1A Mn N C1C -171.29(13) . . . . ?
N2A Mn N C1A -105.86(12) . . . . ?
N1C Mn N C1A 67.15(12) . . . . ?
N2C Mn N C1A 9.32(14) . . . . ?
N1B Mn N C1A -169.84(13) . . . . ?
N2B Mn N C1A 132.38(12) . . . . ?
N1A Mn N C1A -52.01(12) . . . . ?
N2A Mn N1A C4A -1.26(14) . . . . ?
N1C Mn N1A C4A 153.70(14) . . . . ?
N2C Mn N1A C4A 92.46(15) . . . . ?
N1B Mn N1A C4A -66.59(16) . . . . ?
N2B Mn N1A C4A 32.1(3) . . . . ?
N Mn N1A C4A -136.75(16) . . . . ?
N2A Mn N1A C3A -168.50(16) . . . . ?
N1C Mn N1A C3A -13.54(16) . . . . ?
N2C Mn N1A C3A -74.78(15) . . . . ?
N1B Mn N1A C3A 126.17(14) . . . . ?
N2B Mn N1A C3A -135.12(18) . . . . ?
N Mn N1A C3A 56.01(15) . . . . ?
N1C Mn N2A C5A -110.38(18) . . . . ?
N2C Mn N2A C5A -78.57(14) . . . . ?
N1B Mn N2A C5A 116.99(15) . . . . ?
N2B Mn N2A C5A -173.26(14) . . . . ?
N1A Mn N2A C5A -3.83(13) . . . . ?
N Mn N2A C5A 52.40(16) . . . . ?
N1C Mn N2A C6A 82.4(3) . . . . ?
N2C Mn N2A C6A 114.2(2) . . . . ?
N1B Mn N2A C6A -50.2(2) . . . . ?
N2B Mn N2A C6A 19.5(2) . . . . ?
N1A Mn N2A C6A -171.0(2) . . . . ?
N Mn N2A C6A -114.8(2) . . . . ?
N2A Mn N1B C4B 96.37(15) . . . . ?
N1C Mn N1B C4B -63.95(16) . . . . ?
N2C Mn N1B C4B 49.2(2) . . . . ?
N2B Mn N1B C4B -1.51(14) . . . . ?
N1A Mn N1B C4B 158.13(14) . . . . ?
N Mn N1B C4B -132.77(15) . . . . ?
N2A Mn N1B C3B -76.19(15) . . . . ?
N1C Mn N1B C3B 123.49(14) . . . . ?
N2C Mn N1B C3B -123.39(18) . . . . ?
N2B Mn N1B C3B -174.06(16) . . . . ?
N1A Mn N1B C3B -14.42(16) . . . . ?
N Mn N1B C3B 54.67(15) . . . . ?
N2A Mn N2B C5B -77.40(13) . . . . ?
N1C Mn N2B C5B 124.20(14) . . . . ?
N2C Mn N2B C5B -166.13(13) . . . . ?
N1B Mn N2B C5B -2.60(12) . . . . ?
N1A Mn N2B C5B -108.70(19) . . . . ?
N Mn N2B C5B 58.41(14) . . . . ?
N2A Mn N2B C6B 116.6(2) . . . . ?
N1C Mn N2B C6B -41.8(2) . . . . ?
N2C Mn N2B C6B 27.9(2) . . . . ?
N1B Mn N2B C6B -168.6(2) . . . . ?
N1A Mn N2B C6B 85.3(3) . . . . ?
N Mn N2B C6B -107.5(2) . . . . ?
N2A Mn N1C C4C 32.7(2) . . . . ?
N2C Mn N1C C4C -1.09(14) . . . . ?
N1B Mn N1C C4C 158.15(14) . . . . ?
N2B Mn N1C C4C 98.65(15) . . . . ?
N1A Mn N1C C4C -64.40(16) . . . . ?
N Mn N1C C4C -132.97(15) . . . . ?
N2A Mn N1C C3C -138.58(16) . . . . ?
N2C Mn N1C C3C -172.34(16) . . . . ?
N1B Mn N1C C3C -13.10(17) . . . . ?
N2B Mn N1C C3C -72.60(15) . . . . ?
N1A Mn N1C C3C 124.35(14) . . . . ?
N Mn N1C C3C 55.78(14) . . . . ?
N2A Mn N2C C5C -170.51(14) . . . . ?
N1C Mn N2C C5C -3.44(13) . . . . ?
N1B Mn N2C C5C -124.94(17) . . . . ?
N2B Mn N2C C5C -77.71(14) . . . . ?
N1A Mn N2C C5C 119.17(14) . . . . ?
N Mn N2C C5C 57.33(15) . . . . ?
N2A Mn N2C C6C 23.0(2) . . . . ?
N1C Mn N2C C6C -170.0(2) . . . . ?
N1B Mn N2C C6C 68.5(3) . . . . ?
N2B Mn N2C C6C 115.8(2) . . . . ?
N1A Mn N2C C6C -47.4(2) . . . . ?
N Mn N2C C6C -109.2(2) . . . . ?
C1B N C1A C2A -51.7(2) . . . . ?
C1C N C1A C2A -168.28(17) . . . . ?
Mn N C1A C2A 71.36(19) . . . . ?
N C1A C2A C3A -67.5(2) . . . . ?
C4A N1A C3A C2A 126.86(19) . . . . ?
Mn N1A C3A C2A -66.17(19) . . . . ?
C1A C2A C3A N1A 58.4(2) . . . . ?
C3A N1A C4A C5A 173.38(17) . . . . ?
Mn N1A C4A C5A 5.7(2) . . . . ?
C6A N2A C5A N3A -0.7(2) . . . . ?
Mn N2A C5A N3A -171.96(12) . . . . ?
C6A N2A C5A C4A 179.80(18) . . . . ?
Mn N2A C5A C4A 8.6(2) . . . . ?
C7A N3A C5A N2A 0.5(2) . . . . ?
C8A N3A C5A N2A 178.3(2) . . . . ?
C7A N3A C5A C4A 179.9(2) . . . . ?
C8A N3A C5A C4A -2.3(3) . . . . ?
N1A C4A C5A N2A -9.9(3) . . . . ?
N1A C4A C5A N3A 170.75(19) . . . . ?
C5A N2A C6A C7A 0.7(2) . . . . ?
Mn N2A C6A C7A 168.65(15) . . . . ?
N2A C6A C7A N3A -0.5(2) . . . . ?
C5A N3A C7A C6A 0.0(2) . . . . ?
C8A N3A C7A C6A -177.8(2) . . . . ?
C1C N C1B C2B -52.0(2) . . . . ?
C1A N C1B C2B -168.34(17) . . . . ?
Mn N C1B C2B 68.52(19) . . . . ?
N C1B C2B C3B -69.6(2) . . . . ?
C4B N1B C3B C2B 120.0(2) . . . . ?
Mn N1B C3B C2B -67.5(2) . . . . ?
C1B C2B C3B N1B 61.7(2) . . . . ?
C3B N1B C4B C5B 177.97(17) . . . . ?
Mn N1B C4B C5B 5.1(2) . . . . ?
C6B N2B C5B N3B -1.0(2) . . . . ?
Mn N2B C5B N3B -171.89(12) . . . . ?
C6B N2B C5B C4B 177.27(18) . . . . ?
Mn N2B C5B C4B 6.4(2) . . . . ?
C7B N3B C5B N2B 0.7(2) . . . . ?
C8B N3B C5B N2B 177.33(18) . . . . ?
C7B N3B C5B C4B -177.43(19) . . . . ?
C8B N3B C5B C4B -0.8(3) . . . . ?
N1B C4B C5B N2B -8.0(3) . . . . ?
N1B C4B C5B N3B 169.98(19) . . . . ?
C5B N2B C6B C7B 0.9(2) . . . . ?
Mn N2B C6B C7B 167.50(16) . . . . ?
N2B C6B C7B N3B -0.5(2) . . . . ?
C5B N3B C7B C6B -0.1(2) . . . . ?
C8B N3B C7B C6B -176.83(19) . . . . ?
C1B N C1C C2C -166.59(17) . . . . ?
C1A N C1C C2C -50.1(2) . . . . ?
Mn N C1C C2C 71.60(18) . . . . ?
N C1C C2C C3C -69.3(2) . . . . ?
C4C N1C C3C C2C 123.3(2) . . . . ?
Mn N1C C3C C2C -65.6(2) . . . . ?
C1C C2C C3C N1C 58.5(2) . . . . ?
C3C N1C C4C C5C 176.67(17) . . . . ?
Mn N1C C4C C5C 5.2(2) . . . . ?
C6C N2C C5C N3C -0.9(2) . . . . ?
Mn N2C C5C N3C -171.96(12) . . . . ?
C6C N2C C5C C4C 178.73(18) . . . . ?
Mn N2C C5C C4C 7.6(2) . . . . ?
C7C N3C C5C N2C 0.7(2) . . . . ?
C8C N3C C5C N2C 178.92(19) . . . . ?
C7C N3C C5C C4C -178.82(19) . . . . ?
C8C N3C C5C C4C -0.6(3) . . . . ?
N1C C4C C5C N2C -8.9(3) . . . . ?
N1C C4C C5C N3C 170.62(19) . . . . ?
C5C N2C C6C C7C 0.7(2) . . . . ?
Mn N2C C6C C7C 167.77(16) . . . . ?
N2C C6C C7C N3C -0.2(2) . . . . ?
C5C N3C C7C C6C -0.3(2) . . . . ?
C8C N3C C7C C6C -178.55(19) . . . . ?
